data_4514620
loop_
_publ_author_name
'L\'eonard, Nadia G.'
'Palmer, W. Neil'
'Friedfeld, Max R.'
'Bezdek, M\'at\'e J.'
'Chirik, Paul J.'

_publ_section_title
;
 Remote, Diastereoselective Cobalt-Catalyzed Alkene
 Isomerization--Hydroboration: Access to Stereodefined
 1,3-Difunctionalized Indanes
;
_journal_issue 10
_journal_name_full 'ACS Catalysis'
_journal_page_first 9034
_journal_paper_doi 10.1021/acscatal.9b03444
_journal_volume 9
_journal_year 2019
_chemical_formula_sum 'C21 H25 B O2'
_chemical_formula_weight 320.22
_space_group_crystal_system triclinic
_space_group_IT_number 2
_space_group_name_Hall '-P 1'
_space_group_name_H-M_alt 'P -1'
_symmetry_space_group_name_Hall '-P 1'
_symmetry_space_group_name_H-M 'P -1'
_atom_sites_solution_hydrogens geom
_audit_creation_method SHELXL-2018/3
_cell_angle_alpha 87.464(2)
_cell_angle_beta 88.582(2)
_cell_angle_gamma 80.599(2)
_cell_formula_units_Z 4
_cell_length_a 10.2291(6)
_cell_length_b 13.3412(7)
_cell_length_c 13.5270(7)
_cell_measurement_reflns_used 9278
_cell_measurement_temperature 100(2)
_cell_measurement_theta_max 67.62
_cell_measurement_theta_min 3.27
_cell_volume 1819.14(17)
_computing_cell_refinement 'Bruker SAINT'
_computing_data_collection 'Bruker APEX3'
_computing_data_reduction 'Bruker SAINT'
_computing_molecular_graphics 'ORTEP3 (Farraguia, 1994)'
_computing_structure_refinement 'SHELXL-97 (Sheldrick, 2008)'
_computing_structure_solution 'SHELXT (Sheldrick 2016)'
_diffrn_ambient_temperature 100(2)
_diffrn_measured_fraction_theta_full 0.977
_diffrn_measured_fraction_theta_max 0.977
_diffrn_measurement_device_type 'Bruker D8 Venture Photon 100 CMOS'
_diffrn_measurement_method 'phi and omega scans'
_diffrn_radiation_source 'I\mS microfocus source'
_diffrn_radiation_type CuK\a
_diffrn_radiation_wavelength 1.54178
_diffrn_reflns_av_unetI/netI 0.0173
_diffrn_reflns_Laue_measured_fraction_full 0.977
_diffrn_reflns_Laue_measured_fraction_max 0.977
_diffrn_reflns_limit_h_max 12
_diffrn_reflns_limit_h_min -12
_diffrn_reflns_limit_k_max 16
_diffrn_reflns_limit_k_min -15
_diffrn_reflns_limit_l_max 16
_diffrn_reflns_limit_l_min 0
_diffrn_reflns_number 6396
_diffrn_reflns_point_group_measured_fraction_full 0.977
_diffrn_reflns_point_group_measured_fraction_max 0.977
_diffrn_reflns_theta_full 67.618
_diffrn_reflns_theta_max 67.618
_diffrn_reflns_theta_min 3.271
_exptl_absorpt_coefficient_mu 0.562
_exptl_absorpt_correction_T_max 0.752818
_exptl_absorpt_correction_T_min 0.684724
_exptl_absorpt_correction_type multi-scan
_exptl_absorpt_process_details 'TWINABS BRUKER AXS'
_exptl_crystal_colour colorless
_exptl_crystal_density_diffrn 1.169
_exptl_crystal_description plate
_exptl_crystal_F_000 688
_exptl_crystal_size_max 0.283
_exptl_crystal_size_mid 0.262
_exptl_crystal_size_min 0.238
_refine_diff_density_max 0.283
_refine_diff_density_min -0.178
_refine_diff_density_rms 0.042
_refine_ls_extinction_method none
_refine_ls_goodness_of_fit_ref 1.044
_refine_ls_hydrogen_treatment constr
_refine_ls_matrix_type full
_refine_ls_number_parameters 441
_refine_ls_number_reflns 6396
_refine_ls_number_restraints 0
_refine_ls_restrained_S_all 1.044
_refine_ls_R_factor_all 0.0403
_refine_ls_R_factor_gt 0.0393
_refine_ls_shift/su_max 0.000
_refine_ls_shift/su_mean 0.000
_refine_ls_structure_factor_coef Fsqd
_refine_ls_weighting_details 'w=1/[\s^2^(Fo^2^)+(0.0636P)^2^+0.4950P] where P=(Fo^2^+2Fc^2^)/3'
_refine_ls_weighting_scheme calc
_refine_ls_wR_factor_gt 0.1042
_refine_ls_wR_factor_ref 0.1053
_reflns_Friedel_coverage 0.000
_reflns_number_gt 6254
_reflns_number_total 6396
_reflns_threshold_expression 'I > 2\s(I)'
_cod_data_source_file cs9b03444_si_001.cif
_cod_data_source_block NL23
_cod_original_cell_volume 1819.15(17)
_cod_database_code 4514620
_shelx_shelxl_version_number 2018/3
_shelx_space_group_comment
;
The symmetry employed for this shelxl refinement is uniquely defined
by the following loop, which should always be used as a source of
symmetry information in preference to the above space-group names.
They are only intended as comments.
;
_shelx_estimated_absorpt_t_min 0.857
_shelx_estimated_absorpt_t_max 0.878

loop_
_space_group_symop_operation_xyz
'x, y, z'
'-x, -y, -z'

loop_
_atom_site_label
_atom_site_type_symbol
_atom_site_fract_x
_atom_site_fract_y
_atom_site_fract_z
_atom_site_U_iso_or_equiv
_atom_site_adp_type
_atom_site_occupancy
_atom_site_site_symmetry_order
_atom_site_calc_flag
_atom_site_refinement_flags_posn
_atom_site_refinement_flags_adp
C1 C 0.95044(15) 0.60241(11) 0.12083(11) 0.0185(3) Uani 1 1 d . .
H1 H 1.030767 0.586168 0.079783 0.022 Uiso 1 1 calc R U
C2 C 0.92956(16) 0.71740(12) 0.14027(11) 0.0218(3) Uani 1 1 d . .
H2A H 1.013849 0.740136 0.148486 0.026 Uiso 1 1 calc R U
H2B H 0.875220 0.732099 0.199286 0.026 Uiso 1 1 calc R U
C3 C 0.85850(15) 0.76999(11) 0.04723(11) 0.0202(3) Uani 1 1 d . .
H3 H 0.796594 0.830262 0.066601 0.024 Uiso 1 1 calc R U
C4 C 0.78086(15) 0.68945(11) 0.01489(11) 0.0183(3) Uani 1 1 d . .
C5 C 0.67207(15) 0.69936(13) -0.04633(11) 0.0224(3) Uani 1 1 d . .
H5 H 0.637445 0.762249 -0.075421 0.027 Uiso 1 1 calc R U
C6 C 0.61567(16) 0.61371(13) -0.06347(12) 0.0253(3) Uani 1 1 d . .
H6 H 0.543111 0.619462 -0.104633 0.030 Uiso 1 1 calc R U
C7 C 0.66658(16) 0.51986(13) -0.01978(11) 0.0244(3) Uani 1 1 d . .
H7 H 0.627474 0.463377 -0.031460 0.029 Uiso 1 1 calc R U
C8 C 0.77535(16) 0.50968(12) 0.04118(11) 0.0211(3) Uani 1 1 d . .
H8 H 0.809785 0.446746 0.070279 0.025 Uiso 1 1 calc R U
C9 C 0.83199(14) 0.59488(11) 0.05805(11) 0.0176(3) Uani 1 1 d . .
C10 C 0.96430(15) 0.53196(12) 0.21208(11) 0.0199(3) Uani 1 1 d . .
C11 C 1.07534(15) 0.45762(12) 0.22476(12) 0.0225(3) Uani 1 1 d . .
H11 H 1.142100 0.450622 0.176430 0.027 Uiso 1 1 calc R U
C12 C 1.08750(17) 0.39354(13) 0.30917(13) 0.0280(4) Uani 1 1 d . .
H12 H 1.162762 0.344571 0.317198 0.034 Uiso 1 1 calc R U
C13 C 0.9886(2) 0.40216(14) 0.38112(13) 0.0342(4) Uani 1 1 d . .
H13 H 0.997170 0.359546 0.437686 0.041 Uiso 1 1 calc R U
C14 C 0.8765(2) 0.47482(15) 0.36825(13) 0.0358(4) Uani 1 1 d . .
H14 H 0.809003 0.480510 0.415988 0.043 Uiso 1 1 calc R U
C15 C 0.86451(17) 0.53916(13) 0.28449(12) 0.0274(4) Uani 1 1 d . .
H15 H 0.788826 0.587738 0.276588 0.033 Uiso 1 1 calc R U
C16 C 1.15506(16) 0.81547(13) -0.11382(12) 0.0254(4) Uani 1 1 d . .
C17 C 1.04128(16) 0.89276(12) -0.16194(11) 0.0224(3) Uani 1 1 d . .
C18 C 1.2417(2) 0.75047(16) -0.18692(17) 0.0467(6) Uani 1 1 d . .
H18A H 1.187937 0.713028 -0.223517 0.070 Uiso 1 1 calc R U
H18B H 1.307732 0.703877 -0.151782 0.070 Uiso 1 1 calc R U
H18C H 1.284176 0.793323 -0.231775 0.070 Uiso 1 1 calc R U
C19 C 1.2385(2) 0.86325(19) -0.04318(17) 0.0473(5) Uani 1 1 d . .
H19A H 1.181250 0.905632 0.000854 0.071 Uiso 1 1 calc R U
H19B H 1.293502 0.903621 -0.080409 0.071 Uiso 1 1 calc R U
H19C H 1.293261 0.810603 -0.005454 0.071 Uiso 1 1 calc R U
C20 C 0.9962(2) 0.86146(17) -0.25996(14) 0.0395(5) Uani 1 1 d . .
H20A H 0.977880 0.793141 -0.253204 0.059 Uiso 1 1 calc R U
H20B H 1.064656 0.864865 -0.309213 0.059 Uiso 1 1 calc R U
H20C H 0.917271 0.906528 -0.279676 0.059 Uiso 1 1 calc R U
C21 C 1.0666(2) 1.00214(13) -0.17104(15) 0.0350(4) Uani 1 1 d . .
H21A H 1.083167 1.024613 -0.106773 0.053 Uiso 1 1 calc R U
H21B H 0.990252 1.044890 -0.198408 0.053 Uiso 1 1 calc R U
H21C H 1.142168 1.005906 -0.213686 0.053 Uiso 1 1 calc R U
C22 C 0.54183(15) 0.87810(12) 0.60867(11) 0.0195(3) Uani 1 1 d . .
H22 H 0.467140 0.904515 0.565785 0.023 Uiso 1 1 calc R U
C23 C 0.54354(16) 0.76262(12) 0.62571(11) 0.0215(3) Uani 1 1 d . .
H23A H 0.454036 0.747485 0.631740 0.026 Uiso 1 1 calc R U
H23B H 0.591091 0.737552 0.685311 0.026 Uiso 1 1 calc R U
C24 C 0.61531(15) 0.71403(12) 0.53317(11) 0.0200(3) Uani 1 1 d . .
H24 H 0.668517 0.648748 0.553308 0.024 Uiso 1 1 calc R U
C25 C 0.70792(15) 0.78864(12) 0.50288(11) 0.0189(3) Uani 1 1 d . .
C26 C 0.81733(16) 0.77638(13) 0.43896(12) 0.0247(3) Uani 1 1 d . .
H26 H 0.843190 0.715384 0.407756 0.030 Uiso 1 1 calc R U
C27 C 0.88763(16) 0.85661(15) 0.42229(12) 0.0289(4) Uani 1 1 d . .
H27 H 0.960970 0.849081 0.379632 0.035 Uiso 1 1 calc R U
C28 C 0.84937(17) 0.94779(14) 0.46872(12) 0.0291(4) Uani 1 1 d . .
H28 H 0.897447 1.000743 0.457306 0.035 Uiso 1 1 calc R U
C29 C 0.73925(17) 0.96030(13) 0.53234(11) 0.0248(3) Uani 1 1 d . .
H29 H 0.713588 1.021240 0.563673 0.030 Uiso 1 1 calc R U
C30 C 0.66836(15) 0.88071(12) 0.54836(11) 0.0192(3) Uani 1 1 d . .
C31 C 0.52767(15) 0.94075(12) 0.70025(11) 0.0193(3) Uani 1 1 d . .
C32 C 0.42462(15) 1.02180(12) 0.70941(11) 0.0213(3) Uani 1 1 d . .
H32 H 0.362964 1.036780 0.659313 0.026 Uiso 1 1 calc R U
C33 C 0.41219(16) 1.08086(13) 0.79226(12) 0.0230(3) Uani 1 1 d . .
H33 H 0.342564 1.134866 0.797124 0.028 Uiso 1 1 calc R U
C34 C 0.50295(16) 1.05966(12) 0.86752(11) 0.0223(3) Uani 1 1 d . .
H34 H 0.493760 1.098388 0.923524 0.027 Uiso 1 1 calc R U
C35 C 0.60788(16) 0.98002(12) 0.85868(12) 0.0231(3) Uani 1 1 d . .
H35 H 0.670099 0.965967 0.908468 0.028 Uiso 1 1 calc R U
C36 C 0.62015(16) 0.92150(12) 0.77598(12) 0.0224(3) Uani 1 1 d . .
H36 H 0.691040 0.868530 0.770678 0.027 Uiso 1 1 calc R U
C37 C 0.33362(16) 0.69257(13) 0.36016(12) 0.0240(3) Uani 1 1 d . .
C38 C 0.45687(16) 0.63308(12) 0.30564(12) 0.0234(3) Uani 1 1 d . .
C39 C 0.28793(17) 0.79806(13) 0.31450(14) 0.0301(4) Uani 1 1 d . .
H39A H 0.362311 0.833372 0.306196 0.045 Uiso 1 1 calc R U
H39B H 0.222701 0.835111 0.357189 0.045 Uiso 1 1 calc R U
H39C H 0.249894 0.792416 0.251214 0.045 Uiso 1 1 calc R U
C40 C 0.21655(18) 0.63605(16) 0.37424(14) 0.0359(4) Uani 1 1 d . .
H40A H 0.244258 0.572477 0.409659 0.054 Uiso 1 1 calc R U
H40B H 0.183965 0.623536 0.310745 0.054 Uiso 1 1 calc R U
H40C H 0.147467 0.676447 0.411194 0.054 Uiso 1 1 calc R U
C41 C 0.46696(19) 0.66086(14) 0.19608(12) 0.0309(4) Uani 1 1 d . .
H41A H 0.472666 0.731827 0.187327 0.046 Uiso 1 1 calc R U
H41B H 0.389851 0.647104 0.163504 0.046 Uiso 1 1 calc R U
H41C H 0.544744 0.621233 0.168063 0.046 Uiso 1 1 calc R U
C42 C 0.4722(2) 0.51823(14) 0.32246(14) 0.0367(4) Uani 1 1 d . .
H42A H 0.467439 0.501774 0.392123 0.055 Uiso 1 1 calc R U
H42B H 0.556432 0.487144 0.296163 0.055 Uiso 1 1 calc R U
H42C H 0.402497 0.493332 0.289693 0.055 Uiso 1 1 calc R U
B1 B 0.95894(18) 0.80211(13) -0.03465(13) 0.0200(3) Uani 1 1 d . .
B2 B 0.52086(18) 0.69624(13) 0.44715(13) 0.0204(4) Uani 1 1 d . .
O1 O 1.08204(11) 0.74938(9) -0.05176(9) 0.0279(3) Uani 1 1 d . .
O2 O 0.93110(11) 0.88979(8) -0.09069(8) 0.0248(2) Uani 1 1 d . .
O3 O 0.38631(11) 0.70589(9) 0.45751(8) 0.0268(3) Uani 1 1 d . .
O4 O 0.56727(11) 0.66529(9) 0.35605(8) 0.0244(2) Uani 1 1 d . .

loop_
_atom_site_aniso_label
_atom_site_aniso_U_11
_atom_site_aniso_U_22
_atom_site_aniso_U_33
_atom_site_aniso_U_23
_atom_site_aniso_U_13
_atom_site_aniso_U_12
C1 0.0161(7) 0.0208(8) 0.0182(7) -0.0026(6) 0.0039(5) -0.0021(6)
C2 0.0239(7) 0.0212(8) 0.0212(7) -0.0020(6) 0.0007(6) -0.0065(6)
C3 0.0218(7) 0.0164(7) 0.0221(7) -0.0015(6) 0.0042(6) -0.0028(6)
C4 0.0175(7) 0.0203(7) 0.0166(7) -0.0012(5) 0.0055(5) -0.0021(6)
C5 0.0193(7) 0.0269(8) 0.0190(7) 0.0024(6) 0.0032(6) 0.0011(6)
C6 0.0186(7) 0.0379(9) 0.0199(7) -0.0059(7) 0.0015(6) -0.0054(7)
C7 0.0244(8) 0.0294(8) 0.0219(8) -0.0099(6) 0.0076(6) -0.0108(7)
C8 0.0236(8) 0.0196(8) 0.0202(7) -0.0032(6) 0.0060(6) -0.0042(6)
C9 0.0184(7) 0.0182(7) 0.0157(7) -0.0028(5) 0.0047(6) -0.0015(6)
C10 0.0214(7) 0.0184(7) 0.0196(7) -0.0023(6) -0.0027(6) -0.0019(6)
C11 0.0188(7) 0.0230(8) 0.0257(8) -0.0054(6) -0.0016(6) -0.0016(6)
C12 0.0269(8) 0.0219(8) 0.0332(9) -0.0002(7) -0.0106(7) 0.0030(7)
C13 0.0462(11) 0.0304(9) 0.0231(9) 0.0075(7) -0.0069(7) 0.0010(8)
C14 0.0393(10) 0.0407(11) 0.0225(8) 0.0046(7) 0.0069(7) 0.0054(9)
C15 0.0284(9) 0.0262(8) 0.0237(8) 0.0013(6) 0.0032(7) 0.0057(7)
C16 0.0212(8) 0.0244(8) 0.0298(8) 0.0064(7) 0.0054(6) -0.0041(7)
C17 0.0224(8) 0.0213(8) 0.0235(8) 0.0018(6) 0.0036(6) -0.0051(6)
C18 0.0392(11) 0.0394(11) 0.0548(13) 0.0094(9) 0.0248(10) 0.0069(9)
C19 0.0310(10) 0.0672(15) 0.0468(12) 0.0152(10) -0.0116(9) -0.0208(10)
C20 0.0438(11) 0.0487(12) 0.0289(9) 0.0016(8) -0.0030(8) -0.0164(10)
C21 0.0386(10) 0.0245(9) 0.0417(10) 0.0051(7) 0.0069(8) -0.0071(8)
C22 0.0165(7) 0.0229(8) 0.0183(7) -0.0010(6) -0.0035(6) -0.0001(6)
C23 0.0220(8) 0.0246(8) 0.0187(7) -0.0025(6) 0.0013(6) -0.0064(6)
C24 0.0215(7) 0.0185(8) 0.0195(7) -0.0010(6) 0.0015(6) -0.0024(6)
C25 0.0168(7) 0.0232(8) 0.0162(7) 0.0020(6) -0.0048(5) -0.0015(6)
C26 0.0207(8) 0.0300(9) 0.0209(7) 0.0023(6) -0.0008(6) 0.0029(7)
C27 0.0153(7) 0.0453(11) 0.0243(8) 0.0098(7) -0.0018(6) -0.0026(7)
C28 0.0254(8) 0.0379(10) 0.0268(8) 0.0127(7) -0.0108(7) -0.0162(7)
C29 0.0297(8) 0.0268(8) 0.0191(7) 0.0028(6) -0.0082(6) -0.0084(7)
C30 0.0190(7) 0.0224(8) 0.0155(7) 0.0016(5) -0.0048(6) -0.0016(6)
C31 0.0204(7) 0.0199(7) 0.0180(7) -0.0005(6) 0.0006(6) -0.0046(6)
C32 0.0182(7) 0.0261(8) 0.0192(7) 0.0011(6) -0.0011(6) -0.0030(6)
C33 0.0201(7) 0.0235(8) 0.0244(8) -0.0029(6) 0.0047(6) -0.0009(6)
C34 0.0273(8) 0.0239(8) 0.0170(7) -0.0030(6) 0.0026(6) -0.0076(7)
C35 0.0262(8) 0.0243(8) 0.0191(7) 0.0022(6) -0.0044(6) -0.0049(7)
C36 0.0222(8) 0.0207(8) 0.0225(8) 0.0006(6) -0.0032(6) 0.0017(6)
C37 0.0234(8) 0.0288(9) 0.0216(8) -0.0063(6) 0.0007(6) -0.0088(7)
C38 0.0261(8) 0.0225(8) 0.0232(8) -0.0067(6) -0.0007(6) -0.0066(7)
C39 0.0258(8) 0.0283(9) 0.0368(9) -0.0090(7) -0.0016(7) -0.0038(7)
C40 0.0309(9) 0.0461(11) 0.0351(10) -0.0039(8) 0.0008(7) -0.0192(9)
C41 0.0368(9) 0.0324(9) 0.0246(8) -0.0089(7) 0.0039(7) -0.0076(8)
C42 0.0500(12) 0.0226(9) 0.0380(10) -0.0076(7) -0.0033(8) -0.0055(8)
B1 0.0227(9) 0.0165(8) 0.0216(8) -0.0031(6) 0.0000(7) -0.0054(7)
B2 0.0233(9) 0.0157(8) 0.0224(8) -0.0019(6) 0.0041(7) -0.0039(7)
O1 0.0238(6) 0.0227(6) 0.0342(6) 0.0086(5) 0.0097(5) 0.0016(5)
O2 0.0202(5) 0.0230(6) 0.0296(6) 0.0060(5) 0.0041(5) -0.0016(4)
O3 0.0235(6) 0.0381(7) 0.0207(5) -0.0088(5) 0.0024(4) -0.0091(5)
O4 0.0231(6) 0.0268(6) 0.0236(5) -0.0080(5) 0.0016(4) -0.0037(5)

loop_
_atom_type_symbol
_atom_type_description
_atom_type_scat_dispersion_real
_atom_type_scat_dispersion_imag
_atom_type_scat_source
C C 0.0181 0.0091 'International Tables Vol C Tables 4.2.6.8 and 6.1.1.4'
H H 0.0000 0.0000 'International Tables Vol C Tables 4.2.6.8 and 6.1.1.4'
B B 0.0090 0.0039 'International Tables Vol C Tables 4.2.6.8 and 6.1.1.4'
O O 0.0492 0.0322 'International Tables Vol C Tables 4.2.6.8 and 6.1.1.4'

loop_
_geom_angle_atom_site_label_1
_geom_angle_atom_site_label_2
_geom_angle_atom_site_label_3
_geom_angle
C10 C1 C9 114.52(12)
C10 C1 C2 115.61(12)
C9 C1 C2 101.84(12)
C10 C1 H1 108.2
C9 C1 H1 108.2
C2 C1 H1 108.2
C1 C2 C3 104.94(12)
C1 C2 H2A 110.8
C3 C2 H2A 110.8
C1 C2 H2B 110.8
C3 C2 H2B 110.8
H2A C2 H2B 108.8
C4 C3 C2 101.97(12)
C4 C3 B1 113.80(12)
C2 C3 B1 112.59(13)
C4 C3 H3 109.4
C2 C3 H3 109.4
B1 C3 H3 109.4
C5 C4 C9 120.04(14)
C5 C4 C3 129.61(14)
C9 C4 C3 110.33(13)
C4 C5 C6 118.98(15)
C4 C5 H5 120.5
C6 C5 H5 120.5
C7 C6 C5 120.69(15)
C7 C6 H6 119.7
C5 C6 H6 119.7
C8 C7 C6 120.46(15)
C8 C7 H7 119.8
C6 C7 H7 119.8
C7 C8 C9 118.93(15)
C7 C8 H8 120.5
C9 C8 H8 120.5
C8 C9 C4 120.89(14)
C8 C9 C1 128.44(14)
C4 C9 C1 110.67(13)
C11 C10 C15 118.50(14)
C11 C10 C1 120.96(14)
C15 C10 C1 120.53(14)
C10 C11 C12 120.54(15)
C10 C11 H11 119.7
C12 C11 H11 119.7
C13 C12 C11 120.46(16)
C13 C12 H12 119.8
C11 C12 H12 119.8
C12 C13 C14 119.37(15)
C12 C13 H13 120.3
C14 C13 H13 120.3
C13 C14 C15 120.28(17)
C13 C14 H14 119.9
C15 C14 H14 119.9
C14 C15 C10 120.83(16)
C14 C15 H15 119.6
C10 C15 H15 119.6
O1 C16 C18 108.48(14)
O1 C16 C19 105.86(14)
C18 C16 C19 111.21(17)
O1 C16 C17 102.44(12)
C18 C16 C17 114.34(15)
C19 C16 C17 113.64(15)
O2 C17 C20 107.03(13)
O2 C17 C21 107.32(13)
C20 C17 C21 109.89(15)
O2 C17 C16 102.53(11)
C20 C17 C16 114.28(15)
C21 C17 C16 114.98(14)
C16 C18 H18A 109.5
C16 C18 H18B 109.5
H18A C18 H18B 109.5
C16 C18 H18C 109.5
H18A C18 H18C 109.5
H18B C18 H18C 109.5
C16 C19 H19A 109.5
C16 C19 H19B 109.5
H19A C19 H19B 109.5
C16 C19 H19C 109.5
H19A C19 H19C 109.5
H19B C19 H19C 109.5
C17 C20 H20A 109.5
C17 C20 H20B 109.5
H20A C20 H20B 109.5
C17 C20 H20C 109.5
H20A C20 H20C 109.5
H20B C20 H20C 109.5
C17 C21 H21A 109.5
C17 C21 H21B 109.5
H21A C21 H21B 109.5
C17 C21 H21C 109.5
H21A C21 H21C 109.5
H21B C21 H21C 109.5
C31 C22 C30 115.19(12)
C31 C22 C23 116.43(12)
C30 C22 C23 101.86(12)
C31 C22 H22 107.6
C30 C22 H22 107.6
C23 C22 H22 107.6
C22 C23 C24 105.00(12)
C22 C23 H23A 110.7
C24 C23 H23A 110.7
C22 C23 H23B 110.7
C24 C23 H23B 110.7
H23A C23 H23B 108.8
C25 C24 C23 102.32(12)
C25 C24 B2 112.86(12)
C23 C24 B2 114.90(13)
C25 C24 H24 108.8
C23 C24 H24 108.8
B2 C24 H24 108.8
C26 C25 C30 120.25(15)
C26 C25 C24 129.44(15)
C30 C25 C24 110.30(13)
C25 C26 C27 119.09(16)
C25 C26 H26 120.5
C27 C26 H26 120.5
C28 C27 C26 120.64(15)
C28 C27 H27 119.7
C26 C27 H27 119.7
C27 C28 C29 120.27(16)
C27 C28 H28 119.9
C29 C28 H28 119.9
C30 C29 C28 119.16(16)
C30 C29 H29 120.4
C28 C29 H29 120.4
C29 C30 C25 120.56(14)
C29 C30 C22 128.87(14)
C25 C30 C22 110.51(13)
C32 C31 C36 118.03(14)
C32 C31 C22 120.60(14)
C36 C31 C22 121.32(14)
C31 C32 C33 121.04(15)
C31 C32 H32 119.5
C33 C32 H32 119.5
C34 C33 C32 120.28(15)
C34 C33 H33 119.9
C32 C33 H33 119.9
C33 C34 C35 119.38(14)
C33 C34 H34 120.3
C35 C34 H34 120.3
C36 C35 C34 120.19(15)
C36 C35 H35 119.9
C34 C35 H35 119.9
C35 C36 C31 121.06(15)
C35 C36 H36 119.5
C31 C36 H36 119.5
O3 C37 C39 107.05(13)
O3 C37 C40 108.58(13)
C39 C37 C40 109.99(15)
O3 C37 C38 102.28(12)
C39 C37 C38 113.22(13)
C40 C37 C38 115.06(15)
O4 C38 C41 108.79(13)
O4 C38 C42 106.42(14)
C41 C38 C42 110.44(14)
O4 C38 C37 102.22(11)
C41 C38 C37 114.52(14)
C42 C38 C37 113.72(14)
C37 C39 H39A 109.5
C37 C39 H39B 109.5
H39A C39 H39B 109.5
C37 C39 H39C 109.5
H39A C39 H39C 109.5
H39B C39 H39C 109.5
C37 C40 H40A 109.5
C37 C40 H40B 109.5
H40A C40 H40B 109.5
C37 C40 H40C 109.5
H40A C40 H40C 109.5
H40B C40 H40C 109.5
C38 C41 H41A 109.5
C38 C41 H41B 109.5
H41A C41 H41B 109.5
C38 C41 H41C 109.5
H41A C41 H41C 109.5
H41B C41 H41C 109.5
C38 C42 H42A 109.5
C38 C42 H42B 109.5
H42A C42 H42B 109.5
C38 C42 H42C 109.5
H42A C42 H42C 109.5
H42B C42 H42C 109.5
O1 B1 O2 113.73(14)
O1 B1 C3 124.16(15)
O2 B1 C3 122.00(14)
O3 B2 O4 113.46(14)
O3 B2 C24 123.69(14)
O4 B2 C24 122.80(14)
B1 O1 C16 107.40(12)
B1 O2 C17 107.60(12)
B2 O3 C37 107.39(12)
B2 O4 C38 107.04(12)

loop_
_geom_bond_atom_site_label_1
_geom_bond_atom_site_label_2
_geom_bond_distance
C1 C10 1.513(2)
C1 C9 1.516(2)
C1 C2 1.547(2)
C1 H1 0.9800
C2 C3 1.551(2)
C2 H2A 0.9700
C2 H2B 0.9700
C3 C4 1.521(2)
C3 B1 1.585(2)
C3 H3 0.9800
C4 C5 1.389(2)
C4 C9 1.393(2)
C5 C6 1.392(2)
C5 H5 0.9300
C6 C7 1.388(2)
C6 H6 0.9300
C7 C8 1.386(2)
C7 H7 0.9300
C8 C9 1.387(2)
C8 H8 0.9300
C10 C11 1.389(2)
C10 C15 1.392(2)
C11 C12 1.391(2)
C11 H11 0.9300
C12 C13 1.381(3)
C12 H12 0.9300
C13 C14 1.384(3)
C13 H13 0.9300
C14 C15 1.386(2)
C14 H14 0.9300
C15 H15 0.9300
C16 O1 1.4691(18)
C16 C18 1.515(3)
C16 C19 1.523(3)
C16 C17 1.558(2)
C17 O2 1.4691(18)
C17 C20 1.512(2)
C17 C21 1.522(2)
C18 H18A 0.9600
C18 H18B 0.9600
C18 H18C 0.9600
C19 H19A 0.9600
C19 H19B 0.9600
C19 H19C 0.9600
C20 H20A 0.9600
C20 H20B 0.9600
C20 H20C 0.9600
C21 H21A 0.9600
C21 H21B 0.9600
C21 H21C 0.9600
C22 C31 1.516(2)
C22 C30 1.517(2)
C22 C23 1.545(2)
C22 H22 0.9800
C23 C24 1.548(2)
C23 H23A 0.9700
C23 H23B 0.9700
C24 C25 1.519(2)
C24 B2 1.581(2)
C24 H24 0.9800
C25 C26 1.390(2)
C25 C30 1.394(2)
C26 C27 1.391(2)
C26 H26 0.9300
C27 C28 1.388(3)
C27 H27 0.9300
C28 C29 1.393(2)
C28 H28 0.9300
C29 C30 1.387(2)
C29 H29 0.9300
C31 C32 1.389(2)
C31 C36 1.398(2)
C32 C33 1.390(2)
C32 H32 0.9300
C33 C34 1.384(2)
C33 H33 0.9300
C34 C35 1.388(2)
C34 H34 0.9300
C35 C36 1.384(2)
C35 H35 0.9300
C36 H36 0.9300
C37 O3 1.4640(19)
C37 C39 1.518(2)
C37 C40 1.520(2)
C37 C38 1.563(2)
C38 O4 1.4655(19)
C38 C41 1.517(2)
C38 C42 1.522(2)
C39 H39A 0.9600
C39 H39B 0.9600
C39 H39C 0.9600
C40 H40A 0.9600
C40 H40B 0.9600
C40 H40C 0.9600
C41 H41A 0.9600
C41 H41B 0.9600
C41 H41C 0.9600
C42 H42A 0.9600
C42 H42B 0.9600
C42 H42C 0.9600
B1 O1 1.358(2)
B1 O2 1.359(2)
B2 O3 1.365(2)
B2 O4 1.366(2)

loop_
_geom_torsion_atom_site_label_1
_geom_torsion_atom_site_label_2
_geom_torsion_atom_site_label_3
_geom_torsion_atom_site_label_4
_geom_torsion
C10 C1 C2 C3 -155.64(13)
C9 C1 C2 C3 -30.84(14)
C1 C2 C3 C4 30.03(14)
C1 C2 C3 B1 -92.33(14)
C2 C3 C4 C5 160.70(15)
B1 C3 C4 C5 -77.8(2)
C2 C3 C4 C9 -18.03(15)
B1 C3 C4 C9 103.50(15)
C9 C4 C5 C6 0.0(2)
C3 C4 C5 C6 -178.58(14)
C4 C5 C6 C7 0.4(2)
C5 C6 C7 C8 -0.5(2)
C6 C7 C8 C9 0.3(2)
C7 C8 C9 C4 0.1(2)
C7 C8 C9 C1 -179.72(14)
C5 C4 C9 C8 -0.3(2)
C3 C4 C9 C8 178.59(13)
C5 C4 C9 C1 179.59(13)
C3 C4 C9 C1 -1.54(16)
C10 C1 C9 C8 -34.2(2)
C2 C1 C9 C8 -159.69(14)
C10 C1 C9 C4 145.98(13)
C2 C1 C9 C4 20.45(15)
C9 C1 C10 C11 118.64(16)
C2 C1 C10 C11 -123.41(16)
C9 C1 C10 C15 -60.19(19)
C2 C1 C10 C15 57.8(2)
C15 C10 C11 C12 -1.5(2)
C1 C10 C11 C12 179.66(14)
C10 C11 C12 C13 0.7(3)
C11 C12 C13 C14 0.4(3)
C12 C13 C14 C15 -0.8(3)
C13 C14 C15 C10 0.0(3)
C11 C10 C15 C14 1.1(3)
C1 C10 C15 C14 179.96(16)
O1 C16 C17 O2 24.42(15)
C18 C16 C17 O2 141.56(15)
C19 C16 C17 O2 -89.28(16)
O1 C16 C17 C20 -91.01(16)
C18 C16 C17 C20 26.1(2)
C19 C16 C17 C20 155.29(15)
O1 C16 C17 C21 140.53(14)
C18 C16 C17 C21 -102.33(18)
C19 C16 C17 C21 26.8(2)
C31 C22 C23 C24 -156.96(13)
C30 C22 C23 C24 -30.80(15)
C22 C23 C24 C25 29.23(15)
C22 C23 C24 B2 -93.43(15)
C23 C24 C25 C26 164.39(15)
B2 C24 C25 C26 -71.6(2)
C23 C24 C25 C30 -16.61(15)
B2 C24 C25 C30 107.43(15)
C30 C25 C26 C27 0.9(2)
C24 C25 C26 C27 179.86(14)
C25 C26 C27 C28 0.0(2)
C26 C27 C28 C29 -0.4(2)
C27 C28 C29 C30 -0.2(2)
C28 C29 C30 C25 1.1(2)
C28 C29 C30 C22 -175.98(14)
C26 C25 C30 C29 -1.5(2)
C24 C25 C30 C29 179.36(13)
C26 C25 C30 C22 176.08(13)
C24 C25 C30 C22 -3.03(16)
C31 C22 C30 C29 -34.4(2)
C23 C22 C30 C29 -161.32(15)
C31 C22 C30 C25 148.29(13)
C23 C22 C30 C25 21.33(15)
C30 C22 C31 C32 117.67(16)
C23 C22 C31 C32 -123.16(15)
C30 C22 C31 C36 -59.81(19)
C23 C22 C31 C36 59.4(2)
C36 C31 C32 C33 -1.2(2)
C22 C31 C32 C33 -178.80(14)
C31 C32 C33 C34 0.0(2)
C32 C33 C34 C35 1.2(2)
C33 C34 C35 C36 -1.0(2)
C34 C35 C36 C31 -0.3(2)
C32 C31 C36 C35 1.4(2)
C22 C31 C36 C35 178.94(14)
O3 C37 C38 O4 -26.94(15)
C39 C37 C38 O4 87.89(15)
C40 C37 C38 O4 -144.44(14)
O3 C37 C38 C41 -144.39(13)
C39 C37 C38 C41 -29.56(19)
C40 C37 C38 C41 98.11(18)
O3 C37 C38 C42 87.32(16)
C39 C37 C38 C42 -157.85(15)
C40 C37 C38 C42 -30.2(2)
C4 C3 B1 O1 -82.2(2)
C2 C3 B1 O1 33.2(2)
C4 C3 B1 O2 101.77(17)
C2 C3 B1 O2 -142.81(15)
C25 C24 B2 O3 -127.51(16)
C23 C24 B2 O3 -10.7(2)
C25 C24 B2 O4 55.4(2)
C23 C24 B2 O4 172.19(14)
O2 B1 O1 C16 10.36(19)
C3 B1 O1 C16 -165.93(14)
C18 C16 O1 B1 -142.77(16)
C19 C16 O1 B1 97.79(16)
C17 C16 O1 B1 -21.52(17)
O1 B1 O2 C17 6.70(18)
C3 B1 O2 C17 -176.93(14)
C20 C17 O2 B1 101.10(16)
C21 C17 O2 B1 -140.97(14)
C16 C17 O2 B1 -19.47(16)
O4 B2 O3 C37 -7.67(18)
C24 B2 O3 C37 174.98(15)
C39 C37 O3 B2 -97.74(15)
C40 C37 O3 B2 143.56(15)
C38 C37 O3 B2 21.52(16)
O3 B2 O4 C38 -11.10(18)
C24 B2 O4 C38 166.28(14)
C41 C38 O4 B2 144.91(13)
C42 C38 O4 B2 -96.09(15)
C37 C38 O4 B2 23.43(16)
